data_4076005
loop_
_publ_author_name
'Cantat, Thibault'
'Demange, Matthieu'
'M\'ezailles, Nicolas'
'Ricard, Louis'
'Jean, Yves'
'Le Floch, Pascal'

_publ_section_title
;
 A Bis(thiophosphinoyl)methylene Ruthenium Carbene Complex:&#x00A0;
 Synthesis, X-ray Crystal Structure, and DFT Calculations of Its Thermally
 Promoted Reverse \a-Hydride Migration Process
;
_journal_issue 20
_journal_name_full Organometallics
_journal_page_first 4838
_journal_paper_doi 10.1021/om0504194
_journal_volume 24
_journal_year 2005
_chemical_formula_sum 'C63 H54 Cl2 P4 Ru S2'
_chemical_formula_weight 1171.03
_chemical_name_systematic
; 
 ? 
;
_space_group_IT_number 14
_symmetry_cell_setting monoclinic
_symmetry_space_group_name_Hall '-P 2ybc'
_symmetry_space_group_name_H-M 'P 1 21/c 1'
_atom_sites_solution_hydrogens geom
_atom_sites_solution_primary direct
_atom_sites_solution_secondary difmap
_audit_creation_method SHELXL-97
_cell_angle_alpha 90.00
_cell_angle_beta 91.635(11)
_cell_angle_gamma 90.00
_cell_formula_units_Z 8
_cell_length_a 19.696(2)
_cell_length_b 29.112(5)
_cell_length_c 19.044(4)
_cell_measurement_reflns_used 251
_cell_measurement_temperature 150.0(1)
_cell_measurement_theta_max 20.0
_cell_measurement_theta_min 3.0
_cell_volume 10915(3)
_computing_structure_refinement 'SHELXL-97 (Sheldrick, 1997)'
_computing_structure_solution 'SHELXS-97 (Sheldrick, 1990)'
_diffrn_ambient_temperature 150.0(1)
_diffrn_measured_fraction_theta_full 0.934
_diffrn_measured_fraction_theta_max 0.934
_diffrn_measurement_device_type KappaCCD
_diffrn_measurement_method 'phi and omega scans'
_diffrn_radiation_monochromator graphite
_diffrn_radiation_source 'fine-focus sealed tube'
_diffrn_radiation_type MoK\a
_diffrn_radiation_wavelength 0.71073
_diffrn_reflns_av_R_equivalents 0.0000
_diffrn_reflns_av_sigmaI/netI 0.0177
_diffrn_reflns_limit_h_max 0
_diffrn_reflns_limit_h_min -25
_diffrn_reflns_limit_k_max 0
_diffrn_reflns_limit_k_min -37
_diffrn_reflns_limit_l_max 24
_diffrn_reflns_limit_l_min -24
_diffrn_reflns_number 23542
_diffrn_reflns_theta_full 27.48
_diffrn_reflns_theta_max 27.48
_diffrn_reflns_theta_min 3.02
_exptl_absorpt_coefficient_mu 0.620
_exptl_absorpt_correction_T_max 0.9073
_exptl_absorpt_correction_T_min 0.8655
_exptl_absorpt_correction_type multi-scan
_exptl_absorpt_process_details 'TWINABS, Sheldrick 2002'
_exptl_crystal_colour yellow
_exptl_crystal_density_diffrn 1.425
_exptl_crystal_density_method 'not measured'
_exptl_crystal_description block
_exptl_crystal_F_000 4816
_exptl_crystal_size_max 0.24
_exptl_crystal_size_mid 0.20
_exptl_crystal_size_min 0.16
_refine_diff_density_max 1.002
_refine_diff_density_min -0.941
_refine_diff_density_rms 0.122
_refine_ls_extinction_method none
_refine_ls_goodness_of_fit_ref 1.146
_refine_ls_hydrogen_treatment mixed
_refine_ls_matrix_type full
_refine_ls_number_parameters 1298
_refine_ls_number_reflns 23550
_refine_ls_number_restraints 0
_refine_ls_restrained_S_all 1.146
_refine_ls_R_factor_all 0.0653
_refine_ls_R_factor_gt 0.0499
_refine_ls_shift/su_max 0.001
_refine_ls_shift/su_mean 0.000
_refine_ls_structure_factor_coef Fsqd
_refine_ls_weighting_details 'calc w=1/[\s^2^(Fo^2^)+(0.0585P)^2^+37.5147P] where P=(Fo^2^+2Fc^2^)/3'
_refine_ls_weighting_scheme calc
_refine_ls_wR_factor_gt 0.1311
_refine_ls_wR_factor_ref 0.1487
_reflns_number_gt 20810
_reflns_number_total 23550
_reflns_threshold_expression >2sigma(I)
_cod_data_source_file om0504194si20050526_101358.cif
_cod_data_source_block rucarbormet
_cod_depositor_comments
;
The following automatic conversions were performed:

'_symmetry_cell_setting' value 'Monoclinic' changed to 'monoclinic'
according to /home/saulius/struct/CIF-dictionaries/cif_core.dic
dictionary named 'cif_core.dic' version 2.4.1 from 2010-06-29.

Automatic conversion script
Id: cif_fix_values 1715 2011-07-08 13:25:40Z adriana 
;
_cod_original_sg_symbol_H-M 'P21/c     '
_cod_database_code 4076005

loop_
_symmetry_equiv_pos_as_xyz
'x, y, z'
'-x, y+1/2, -z+1/2'
'-x, -y, -z'
'x, -y-1/2, z-1/2'

loop_
_atom_site_label
_atom_site_type_symbol
_atom_site_fract_x
_atom_site_fract_y
_atom_site_fract_z
_atom_site_U_iso_or_equiv
_atom_site_adp_type
_atom_site_occupancy
_atom_site_symmetry_multiplicity
_atom_site_calc_flag
_atom_site_refinement_flags
Ru1 Ru -0.439454(18) -0.082391(12) -0.281989(18) 0.01521(8) Uani 1 1 d .
S1 S -0.52779(5) -0.02064(4) -0.27826(6) 0.0183(2) Uani 1 1 d .
S2 S -0.41864(6) -0.04885(4) -0.40722(6) 0.0186(2) Uani 1 1 d .
P1 P -0.45283(6) -0.00347(4) -0.21057(6) 0.0180(2) Uani 1 1 d .
P2 P -0.37645(6) -0.00041(4) -0.34656(6) 0.0167(2) Uani 1 1 d .
P3 P -0.34412(6) -0.12857(4) -0.26589(6) 0.0175(2) Uani 1 1 d .
P4 P -0.52485(6) -0.13382(4) -0.31249(6) 0.0183(2) Uani 1 1 d .
C1 C -0.3809(2) -0.01723(15) -0.2576(2) 0.0149(8) Uani 1 1 d .
H1 H -0.3444 -0.0336 -0.2356 0.018 Uiso 1 1 calc R
C2 C -0.4512(2) -0.04491(17) -0.1426(3) 0.0211(9) Uani 1 1 d .
C3 C -0.4514(2) -0.08824(16) -0.1749(2) 0.0186(9) Uani 1 1 d .
C4 C -0.4575(2) -0.12522(17) -0.1281(3) 0.0221(10) Uani 1 1 d .
H4 H -0.4592 -0.1556 -0.1461 0.026 Uiso 1 1 calc R
C5 C -0.4611(3) -0.11833(19) -0.0559(3) 0.0268(11) Uani 1 1 d .
H5 H -0.4651 -0.1441 -0.0258 0.032 Uiso 1 1 calc R
C6 C -0.4588(3) -0.07487(19) -0.0274(3) 0.0278(11) Uani 1 1 d .
H6 H -0.4603 -0.0709 0.0221 0.033 Uiso 1 1 calc R
C7 C -0.4544(2) -0.03697(18) -0.0707(3) 0.0237(10) Uani 1 1 d .
H7 H -0.4537 -0.0067 -0.0522 0.028 Uiso 1 1 calc R
C8 C -0.4605(3) 0.05330(17) -0.1729(3) 0.0245(10) Uani 1 1 d .
C9 C -0.5217(3) 0.07626(18) -0.1781(3) 0.0285(11) Uani 1 1 d .
H9 H -0.5600 0.0617 -0.1999 0.034 Uiso 1 1 calc R
C10 C -0.5275(4) 0.12026(19) -0.1518(3) 0.0381(14) Uani 1 1 d .
H10 H -0.5698 0.1359 -0.1550 0.046 Uiso 1 1 calc R
C11 C -0.4719(4) 0.1412(2) -0.1208(3) 0.0457(16) Uani 1 1 d .
H11 H -0.4753 0.1720 -0.1046 0.055 Uiso 1 1 calc R
C12 C -0.4107(4) 0.1179(2) -0.1131(4) 0.0464(16) Uani 1 1 d .
H12 H -0.3728 0.1322 -0.0901 0.056 Uiso 1 1 calc R
C13 C -0.4053(3) 0.0737(2) -0.1393(3) 0.0374(13) Uani 1 1 d .
H13 H -0.3637 0.0574 -0.1341 0.045 Uiso 1 1 calc R
C14 C -0.2876(2) 0.00753(16) -0.3638(3) 0.0213(9) Uani 1 1 d .
C15 C -0.2594(3) -0.0126(2) -0.4224(3) 0.0287(11) Uani 1 1 d .
H15 H -0.2870 -0.0303 -0.4539 0.034 Uiso 1 1 calc R
C16 C -0.1913(3) -0.0067(2) -0.4348(3) 0.0387(14) Uani 1 1 d .
H16 H -0.1719 -0.0211 -0.4742 0.046 Uiso 1 1 calc R
C17 C -0.1512(3) 0.0198(2) -0.3909(4) 0.0423(15) Uani 1 1 d .
H17 H -0.1047 0.0243 -0.4009 0.051 Uiso 1 1 calc R
C18 C -0.1781(3) 0.0397(2) -0.3322(3) 0.0352(13) Uani 1 1 d .
H18 H -0.1500 0.0574 -0.3011 0.042 Uiso 1 1 calc R
C19 C -0.2465(3) 0.03389(19) -0.3187(3) 0.0278(11) Uani 1 1 d .
H19 H -0.2654 0.0479 -0.2787 0.033 Uiso 1 1 calc R
C20 C -0.4160(2) 0.05504(16) -0.3630(2) 0.0204(9) Uani 1 1 d .
C21 C -0.4625(2) 0.06111(17) -0.4180(3) 0.0233(10) Uani 1 1 d .
H21 H -0.4742 0.0360 -0.4477 0.028 Uiso 1 1 calc R
C22 C -0.4919(3) 0.10383(18) -0.4301(3) 0.0271(11) Uani 1 1 d .
H22 H -0.5223 0.1082 -0.4692 0.032 Uiso 1 1 calc R
C23 C -0.4771(3) 0.13971(19) -0.3856(3) 0.0327(12) Uani 1 1 d .
H23 H -0.4973 0.1689 -0.3940 0.039 Uiso 1 1 calc R
C24 C -0.4329(3) 0.13366(18) -0.3285(3) 0.0317(12) Uani 1 1 d .
H24 H -0.4241 0.1584 -0.2970 0.038 Uiso 1 1 calc R
C25 C -0.4015(3) 0.09139(18) -0.3173(3) 0.0283(11) Uani 1 1 d .
H25 H -0.3704 0.0873 -0.2788 0.034 Uiso 1 1 calc R
C26 C -0.2795(2) -0.09881(16) -0.2098(3) 0.0209(9) Uani 1 1 d .
C27 C -0.2232(3) -0.07846(19) -0.2406(3) 0.0321(12) Uani 1 1 d .
H27 H -0.2156 -0.0828 -0.2892 0.039 Uiso 1 1 calc R
C28 C -0.1792(3) -0.0522(2) -0.2005(4) 0.0393(14) Uani 1 1 d .
H28 H -0.1425 -0.0373 -0.2226 0.047 Uiso 1 1 calc R
C29 C -0.1863(3) -0.0467(2) -0.1302(4) 0.0441(15) Uani 1 1 d .
H29 H -0.1536 -0.0300 -0.1029 0.053 Uiso 1 1 calc R
C30 C -0.2422(3) -0.0660(2) -0.0993(3) 0.0385(13) Uani 1 1 d .
H30 H -0.2482 -0.0624 -0.0503 0.046 Uiso 1 1 calc R
C31 C -0.2892(3) -0.09040(18) -0.1390(3) 0.0278(11) Uani 1 1 d .
H31 H -0.3289 -0.1017 -0.1176 0.033 Uiso 1 1 calc R
C32 C -0.2873(2) -0.14779(17) -0.3360(3) 0.0232(10) Uani 1 1 d .
C33 C -0.2357(3) -0.17863(17) -0.3198(3) 0.0249(10) Uani 1 1 d .
H33 H -0.2321 -0.1913 -0.2738 0.030 Uiso 1 1 calc R
C34 C -0.1890(3) -0.19131(19) -0.3696(3) 0.0313(12) Uani 1 1 d .
H34 H -0.1534 -0.2121 -0.3575 0.038 Uiso 1 1 calc R
C35 C -0.1945(3) -0.17370(19) -0.4364(3) 0.0329(12) Uani 1 1 d .
H35 H -0.1630 -0.1826 -0.4707 0.039 Uiso 1 1 calc R
C36 C -0.2454(3) -0.1433(2) -0.4536(3) 0.0368(13) Uani 1 1 d .
H36 H -0.2488 -0.1311 -0.4998 0.044 Uiso 1 1 calc R
C37 C -0.2920(3) -0.13024(18) -0.4038(3) 0.0288(11) Uani 1 1 d .
H37 H -0.3272 -0.1092 -0.4162 0.035 Uiso 1 1 calc R
C38 C -0.3543(2) -0.18555(15) -0.2232(3) 0.0201(9) Uani 1 1 d .
C39 C -0.3370(3) -0.19598(19) -0.1551(3) 0.0314(12) Uani 1 1 d .
H39 H -0.3161 -0.1733 -0.1258 0.038 Uiso 1 1 calc R
C40 C -0.3496(3) -0.2395(2) -0.1280(3) 0.0404(15) Uani 1 1 d .
H40 H -0.3382 -0.2460 -0.0802 0.048 Uiso 1 1 calc R
C41 C -0.3778(3) -0.27278(19) -0.1691(4) 0.0402(15) Uani 1 1 d .
H41 H -0.3868 -0.3022 -0.1501 0.048 Uiso 1 1 calc R
C42 C -0.3931(3) -0.26360(19) -0.2384(4) 0.0407(14) Uani 1 1 d .
H42 H -0.4110 -0.2872 -0.2681 0.049 Uiso 1 1 calc R
C43 C -0.3827(3) -0.22010(18) -0.2651(3) 0.0355(13) Uani 1 1 d .
H43 H -0.3950 -0.2137 -0.3127 0.043 Uiso 1 1 calc R
C44 C -0.5628(3) -0.16492(17) -0.2411(3) 0.0263(10) Uani 1 1 d .
C45 C -0.5973(3) -0.1390(2) -0.1919(3) 0.0328(12) Uani 1 1 d .
H45 H -0.6015 -0.1067 -0.1985 0.039 Uiso 1 1 calc R
C46 C -0.6255(3) -0.1592(2) -0.1334(3) 0.0419(15) Uani 1 1 d .
H46 H -0.6504 -0.1411 -0.1016 0.050 Uiso 1 1 calc R
C47 C -0.6172(4) -0.2052(3) -0.1221(3) 0.0467(16) Uani 1 1 d .
H47 H -0.6357 -0.2191 -0.0818 0.056 Uiso 1 1 calc R
C48 C -0.5824(4) -0.2312(2) -0.1682(4) 0.0440(15) Uani 1 1 d .
H48 H -0.5768 -0.2631 -0.1596 0.053 Uiso 1 1 calc R
C49 C -0.5546(3) -0.21163(19) -0.2284(3) 0.0370(13) Uani 1 1 d .
H49 H -0.5303 -0.2302 -0.2602 0.044 Uiso 1 1 calc R
C50 C -0.5127(3) -0.17746(17) -0.3801(3) 0.0231(10) Uani 1 1 d .
C51 C -0.4546(3) -0.17585(18) -0.4189(3) 0.0279(11) Uani 1 1 d .
H51 H -0.4212 -0.1531 -0.4084 0.033 Uiso 1 1 calc R
C52 C -0.4440(3) -0.2066(2) -0.4727(3) 0.0363(13) Uani 1 1 d .
H52 H -0.4034 -0.2049 -0.4984 0.044 Uiso 1 1 calc R
C53 C -0.4921(4) -0.2398(2) -0.4894(3) 0.0430(16) Uani 1 1 d .
H53 H -0.4845 -0.2613 -0.5258 0.052 Uiso 1 1 calc R
C54 C -0.5513(4) -0.24115(19) -0.4523(3) 0.0399(15) Uani 1 1 d .
H54 H -0.5850 -0.2634 -0.4640 0.048 Uiso 1 1 calc R
C55 C -0.5621(3) -0.21035(18) -0.3981(3) 0.0317(12) Uani 1 1 d .
H55 H -0.6031 -0.2116 -0.3732 0.038 Uiso 1 1 calc R
C56 C -0.6018(2) -0.10719(16) -0.3527(3) 0.0220(10) Uani 1 1 d .
C57 C -0.6675(3) -0.1181(2) -0.3353(3) 0.0343(13) Uani 1 1 d .
H57 H -0.6743 -0.1400 -0.2992 0.041 Uiso 1 1 calc R
C58 C -0.7237(3) -0.0983(2) -0.3685(4) 0.0436(15) Uani 1 1 d .
H58 H -0.7682 -0.1062 -0.3546 0.052 Uiso 1 1 calc R
C59 C -0.7146(3) -0.0668(2) -0.4222(3) 0.0351(13) Uani 1 1 d .
H59 H -0.7527 -0.0533 -0.4459 0.042 Uiso 1 1 calc R
C60 C -0.6494(3) -0.05524(18) -0.4409(3) 0.0279(11) Uani 1 1 d .
H60 H -0.6426 -0.0334 -0.4772 0.034 Uiso 1 1 calc R
C61 C -0.5941(3) -0.07543(17) -0.4069(3) 0.0242(10) Uani 1 1 d .
H61 H -0.5497 -0.0675 -0.4207 0.029 Uiso 1 1 calc R
Ru2 Ru -0.075969(18) -0.411067(12) -0.272784(18) 0.01594(8) Uani 1 1 d .
S3 S 0.01954(6) -0.46846(4) -0.27264(6) 0.0213(2) Uani 1 1 d .
S4 S -0.10190(6) -0.43621(4) -0.40034(6) 0.0210(2) Uani 1 1 d .
P5 P -0.05168(6) -0.49294(4) -0.21103(6) 0.0202(2) Uani 1 1 d .
P6 P -0.13273(6) -0.49175(4) -0.34934(6) 0.0180(2) Uani 1 1 d .
P7 P -0.17318(6) -0.36831(4) -0.25677(6) 0.0176(2) Uani 1 1 d .
P8 P 0.00415(6) -0.35596(4) -0.30174(7) 0.0198(2) Uani 1 1 d .
C62 C -0.1262(2) -0.47928(16) -0.2585(3) 0.0209(9) Uani 1 1 d .
H62 H -0.1631 -0.4652 -0.2356 0.025 Uiso 1 1 calc R
C63 C -0.0535(2) -0.45537(17) -0.1378(2) 0.0203(9) Uani 1 1 d .
C64 C -0.0598(2) -0.41060(16) -0.1646(2) 0.0181(9) Uani 1 1 d .
C65 C -0.0594(2) -0.37527(17) -0.1139(3) 0.0227(10) Uani 1 1 d .
H65 H -0.0637 -0.3442 -0.1287 0.027 Uiso 1 1 calc R
C66 C -0.0528(3) -0.38514(19) -0.0429(3) 0.0273(11) Uani 1 1 d .
H66 H -0.0523 -0.3606 -0.0100 0.033 Uiso 1 1 calc R
C67 C -0.0470(3) -0.4302(2) -0.0184(3) 0.0304(12) Uani 1 1 d .
H67 H -0.0431 -0.4363 0.0306 0.036 Uiso 1 1 calc R
C68 C -0.0470(2) -0.46572(18) -0.0661(3) 0.0255(10) Uani 1 1 d .
H68 H -0.0427 -0.4966 -0.0507 0.031 Uiso 1 1 calc R
C69 C -0.0396(3) -0.55204(18) -0.1831(3) 0.0284(11) Uani 1 1 d .
C70 C 0.0162(4) -0.5757(2) -0.2020(5) 0.067(3) Uani 1 1 d .
H70 H 0.0491 -0.5612 -0.2302 0.081 Uiso 1 1 calc R
C71 C 0.0259(5) -0.6206(3) -0.1808(5) 0.079(3) Uani 1 1 d .
H71 H 0.0651 -0.6368 -0.1949 0.094 Uiso 1 1 calc R
C72 C -0.0199(4) -0.6418(2) -0.1402(4) 0.060(2) Uani 1 1 d .
H72 H -0.0133 -0.6728 -0.1263 0.072 Uiso 1 1 calc R
C73 C -0.0760(4) -0.6178(2) -0.1193(4) 0.058(2) Uani 1 1 d .
H73 H -0.1080 -0.6325 -0.0903 0.069 Uiso 1 1 calc R
C74 C -0.0867(3) -0.5725(2) -0.1399(4) 0.0420(15) Uani 1 1 d .
H74 H -0.1252 -0.5560 -0.1249 0.050 Uiso 1 1 calc R
C75 C -0.0891(3) -0.54331(18) -0.3758(3) 0.0255(10) Uani 1 1 d .
C76 C -0.0284(3) -0.5413(2) -0.4103(3) 0.0281(11) Uani 1 1 d .
H76 H -0.0089 -0.5123 -0.4204 0.034 Uiso 1 1 calc R
C77 C 0.0047(3) -0.5813(2) -0.4303(3) 0.0393(14) Uani 1 1 d .
H77 H 0.0475 -0.5797 -0.4519 0.047 Uiso 1 1 calc R
C78 C -0.0253(4) -0.6229(2) -0.4184(4) 0.0554(19) Uani 1 1 d .
H78 H -0.0032 -0.6503 -0.4323 0.066 Uiso 1 1 calc R
C79 C -0.0876(4) -0.6256(2) -0.3864(5) 0.061(2) Uani 1 1 d .
H79 H -0.1089 -0.6545 -0.3798 0.074 Uiso 1 1 calc R
C80 C -0.1180(3) -0.5859(2) -0.3643(4) 0.0453(17) Uani 1 1 d .
H80 H -0.1597 -0.5877 -0.3406 0.054 Uiso 1 1 calc R
C81 C -0.2202(2) -0.50495(16) -0.3719(3) 0.0219(10) Uani 1 1 d .
C82 C -0.2690(3) -0.5134(2) -0.3224(3) 0.0331(12) Uani 1 1 d .
H82 H -0.2571 -0.5131 -0.2737 0.040 Uiso 1 1 calc R
C83 C -0.3361(3) -0.5224(2) -0.3449(4) 0.0403(14) Uani 1 1 d .
H83 H -0.3697 -0.5278 -0.3112 0.048 Uiso 1 1 calc R
C84 C -0.3534(3) -0.5235(2) -0.4137(4) 0.0427(15) Uani 1 1 d .
H84 H -0.3988 -0.5303 -0.4283 0.051 Uiso 1 1 calc R
C85 C -0.3052(3) -0.5147(2) -0.4629(3) 0.0382(14) Uani 1 1 d .
H85 H -0.3177 -0.5150 -0.5115 0.046 Uiso 1 1 calc R
C86 C -0.2394(3) -0.50548(19) -0.4423(3) 0.0279(11) Uani 1 1 d .
H86 H -0.2066 -0.4994 -0.4767 0.034 Uiso 1 1 calc R
C87 C -0.2268(2) -0.35011(16) -0.3328(2) 0.0181(9) Uani 1 1 d .
C88 C -0.2541(3) -0.38416(19) -0.3770(3) 0.0277(11) Uani 1 1 d .
H88 H -0.2424 -0.4154 -0.3685 0.033 Uiso 1 1 calc R
C89 C -0.2970(3) -0.3736(2) -0.4320(3) 0.0343(13) Uani 1 1 d .
H89 H -0.3147 -0.3974 -0.4615 0.041 Uiso 1 1 calc R
C90 C -0.3150(3) -0.3283(2) -0.4452(3) 0.0343(13) Uani 1 1 d .
H90 H -0.3450 -0.3210 -0.4835 0.041 Uiso 1 1 calc R
C91 C -0.2892(3) -0.2940(2) -0.4026(3) 0.0387(14) Uani 1 1 d .
H91 H -0.3008 -0.2629 -0.4117 0.046 Uiso 1 1 calc R
C92 C -0.2460(3) -0.30523(18) -0.3461(3) 0.0294(11) Uani 1 1 d .
H92 H -0.2293 -0.2815 -0.3160 0.035 Uiso 1 1 calc R
C93 C -0.1649(2) -0.31350(16) -0.2089(3) 0.0220(10) Uani 1 1 d .
C94 C -0.1961(3) -0.30500(19) -0.1455(3) 0.0304(11) Uani 1 1 d .
H94 H -0.2233 -0.3281 -0.1251 0.036 Uiso 1 1 calc R
C95 C -0.1877(3) -0.2633(2) -0.1122(3) 0.0380(14) Uani 1 1 d .
H95 H -0.2087 -0.2585 -0.0685 0.046 Uiso 1 1 calc R
C96 C -0.1501(3) -0.2285(2) -0.1402(3) 0.0375(13) Uani 1 1 d .
H96 H -0.1458 -0.1997 -0.1171 0.045 Uiso 1 1 calc R
C97 C -0.1186(3) -0.23654(18) -0.2029(3) 0.0328(12) Uani 1 1 d .
H97 H -0.0923 -0.2130 -0.2234 0.039 Uiso 1 1 calc R
C98 C -0.1253(3) -0.27919(18) -0.2364(3) 0.0255(10) Uani 1 1 d .
H98 H -0.1022 -0.2846 -0.2787 0.031 Uiso 1 1 calc R
C99 C -0.2406(2) -0.39603(16) -0.2054(2) 0.0202(9) Uani 1 1 d .
C100 C -0.2235(2) -0.42447(17) -0.1490(3) 0.0226(10) Uani 1 1 d .
H100 H -0.1770 -0.4302 -0.1376 0.027 Uiso 1 1 calc R
C101 C -0.2732(3) -0.4446(2) -0.1093(3) 0.0293(11) Uani 1 1 d .
H101 H -0.2606 -0.4646 -0.0718 0.035 Uiso 1 1 calc R
C102 C -0.3408(3) -0.4359(2) -0.1240(3) 0.0311(12) Uani 1 1 d .
H102 H -0.3749 -0.4500 -0.0970 0.037 Uiso 1 1 calc R
C103 C -0.3585(3) -0.4066(2) -0.1781(3) 0.0316(12) Uani 1 1 d .
H103 H -0.4049 -0.3999 -0.1879 0.038 Uiso 1 1 calc R
C104 C -0.3083(3) -0.38669(19) -0.2185(3) 0.0276(11) Uani 1 1 d .
H104 H -0.3211 -0.3664 -0.2557 0.033 Uiso 1 1 calc R
C105 C -0.0132(3) -0.31636(18) -0.3752(3) 0.0255(10) Uani 1 1 d .
C106 C -0.0757(3) -0.31585(19) -0.4086(3) 0.0294(11) Uani 1 1 d .
H106 H -0.1102 -0.3359 -0.3931 0.035 Uiso 1 1 calc R
C107 C -0.0897(3) -0.2865(2) -0.4649(3) 0.0365(13) Uani 1 1 d .
H107 H -0.1336 -0.2864 -0.4869 0.044 Uiso 1 1 calc R
C108 C -0.0398(4) -0.2577(2) -0.4888(3) 0.0397(14) Uani 1 1 d .
H108 H -0.0490 -0.2374 -0.5269 0.048 Uiso 1 1 calc R
C109 C 0.0233(3) -0.2587(2) -0.4566(3) 0.0402(14) Uani 1 1 d .
H109 H 0.0579 -0.2391 -0.4730 0.048 Uiso 1 1 calc R
C110 C 0.0375(3) -0.2877(2) -0.4010(3) 0.0357(13) Uani 1 1 d .
H110 H 0.0818 -0.2882 -0.3800 0.043 Uiso 1 1 calc R
C111 C 0.0405(3) -0.3180(2) -0.2330(3) 0.0314(12) Uani 1 1 d .
C112 C 0.0381(3) -0.2705(2) -0.2363(4) 0.0430(16) Uani 1 1 d .
H112 H 0.0183 -0.2565 -0.2770 0.052 Uiso 1 1 calc R
C113 C 0.0629(4) -0.2430(3) -0.1840(5) 0.063(2) Uani 1 1 d .
H113 H 0.0592 -0.2106 -0.1874 0.075 Uiso 1 1 calc R
C114 C 0.0927(4) -0.2626(3) -0.1275(5) 0.065(3) Uani 1 1 d .
H114 H 0.1119 -0.2437 -0.0915 0.078 Uiso 1 1 calc R
C115 C 0.0962(4) -0.3102(3) -0.1205(4) 0.058(2) Uani 1 1 d .
H115 H 0.1167 -0.3236 -0.0796 0.070 Uiso 1 1 calc R
C116 C 0.0691(3) -0.3384(3) -0.1745(3) 0.0442(16) Uani 1 1 d .
H116 H 0.0706 -0.3709 -0.1704 0.053 Uiso 1 1 calc R
C117 C 0.0825(2) -0.38113(16) -0.3365(3) 0.0226(10) Uani 1 1 d .
C118 C 0.1472(2) -0.37328(19) -0.3081(3) 0.0262(11) Uani 1 1 d .
H118 H 0.1528 -0.3553 -0.2667 0.031 Uiso 1 1 calc R
C119 C 0.2037(3) -0.3916(2) -0.3402(3) 0.0349(13) Uani 1 1 d .
H119 H 0.2478 -0.3866 -0.3200 0.042 Uiso 1 1 calc R
C120 C 0.1963(3) -0.4170(2) -0.4009(3) 0.0384(14) Uani 1 1 d .
H120 H 0.2351 -0.4292 -0.4229 0.046 Uiso 1 1 calc R
C121 C 0.1323(3) -0.4247(2) -0.4298(3) 0.0359(13) Uani 1 1 d .
H121 H 0.1270 -0.4424 -0.4715 0.043 Uiso 1 1 calc R
C122 C 0.0756(3) -0.4068(2) -0.3979(3) 0.0300(11) Uani 1 1 d .
H122 H 0.0317 -0.4120 -0.4183 0.036 Uiso 1 1 calc R
Cl1 Cl 0.26493(10) -0.33694(7) -0.15669(10) 0.0543(4) Uani 1 1 d .
Cl2 Cl -0.73855(13) -0.28335(8) -0.00162(13) 0.0723(6) Uani 1 1 d .
C123 C 0.2791(4) -0.3626(2) -0.0726(4) 0.0464(16) Uani 1 1 d .
H12A H 0.2350 -0.3718 -0.0533 0.056 Uiso 1 1 calc R
H12B H 0.3070 -0.3907 -0.0777 0.056 Uiso 1 1 calc R
C124 C -0.6857(4) -0.1696(2) -0.5230(4) 0.0525(18) Uani 1 1 d .
H12C H -0.6723 -0.1529 -0.4795 0.063 Uiso 1 1 calc R
H12D H -0.6439 -0.1812 -0.5445 0.063 Uiso 1 1 calc R
Cl3 Cl -0.69295(19) -0.28946(9) -0.32145(16) 0.1026(10) Uani 1 1 d .
Cl4 Cl -0.19105(18) -0.67614(13) -0.2513(3) 0.152(2) Uani 1 1 d .
C125 C -0.7584(9) -0.2444(6) -0.3153(8) 0.143(6) Uani 1 1 d .
H12E H -0.7498 -0.2199 -0.3499 0.171 Uiso 1 1 calc R
H12F H -0.8038 -0.2577 -0.3262 0.171 Uiso 1 1 calc R
C126 C -0.7573(7) -0.2266(4) -0.2504(7) 0.108(4) Uani 1 1 d .
H12G H -0.7100 -0.2187 -0.2360 0.129 Uiso 1 1 calc R
H12H H -0.7745 -0.2495 -0.2169 0.129 Uiso 1 1 calc R

loop_
_atom_site_aniso_label
_atom_site_aniso_U_11
_atom_site_aniso_U_22
_atom_site_aniso_U_33
_atom_site_aniso_U_23
_atom_site_aniso_U_13
_atom_site_aniso_U_12
Ru1 0.01687(16) 0.01447(16) 0.01435(16) 0.00001(13) 0.00139(13) 0.00080(13)
S1 0.0167(5) 0.0191(5) 0.0191(5) -0.0021(4) 0.0008(4) 0.0030(4)
S2 0.0223(5) 0.0179(5) 0.0154(5) -0.0019(4) -0.0003(4) -0.0006(4)
P1 0.0185(5) 0.0182(5) 0.0174(5) -0.0018(4) 0.0003(4) 0.0010(4)
P2 0.0179(5) 0.0148(5) 0.0172(6) 0.0007(4) 0.0002(4) 0.0008(4)
P3 0.0172(5) 0.0168(5) 0.0184(6) 0.0016(4) 0.0007(4) 0.0023(4)
P4 0.0214(6) 0.0148(5) 0.0186(6) 0.0000(4) -0.0006(4) -0.0012(4)
C1 0.018(2) 0.016(2) 0.011(2) 0.0022(16) 0.0041(16) 0.0025(16)
C2 0.017(2) 0.024(2) 0.021(2) -0.0006(19) -0.0002(18) 0.0036(18)
C3 0.014(2) 0.021(2) 0.021(2) 0.0018(18) -0.0001(16) 0.0012(17)
C4 0.018(2) 0.026(2) 0.022(2) 0.0037(19) 0.0019(18) 0.0005(18)
C5 0.025(2) 0.036(3) 0.020(2) 0.007(2) 0.0016(19) -0.001(2)
C6 0.030(3) 0.042(3) 0.012(2) 0.000(2) -0.0006(19) 0.002(2)
C7 0.024(2) 0.027(2) 0.019(2) -0.0042(19) -0.0004(19) 0.003(2)
C8 0.030(3) 0.021(2) 0.023(2) -0.0038(19) 0.001(2) 0.0025(19)
C9 0.036(3) 0.021(2) 0.028(3) 0.001(2) 0.003(2) 0.005(2)
C10 0.061(4) 0.019(2) 0.035(3) -0.004(2) 0.015(3) 0.010(3)
C11 0.075(5) 0.023(3) 0.041(3) -0.010(2) 0.017(3) -0.001(3)
C12 0.058(4) 0.037(3) 0.044(4) -0.015(3) -0.002(3) -0.011(3)
C13 0.046(3) 0.031(3) 0.035(3) -0.008(2) 0.003(3) -0.002(2)
C14 0.022(2) 0.021(2) 0.021(2) 0.0074(19) 0.0005(18) 0.0021(18)
C15 0.024(2) 0.037(3) 0.024(3) -0.003(2) 0.000(2) 0.003(2)
C16 0.023(3) 0.060(4) 0.034(3) 0.001(3) 0.009(2) 0.005(3)
C17 0.024(3) 0.053(4) 0.050(4) 0.001(3) -0.001(3) -0.005(3)
C18 0.029(3) 0.034(3) 0.042(3) -0.005(3) -0.008(2) -0.003(2)
C19 0.022(2) 0.031(3) 0.030(3) -0.002(2) -0.002(2) -0.003(2)
C20 0.022(2) 0.018(2) 0.021(2) 0.0009(18) 0.0042(18) 0.0009(17)
C21 0.023(2) 0.024(2) 0.023(2) -0.0006(19) 0.0021(19) -0.0002(19)
C22 0.026(2) 0.028(3) 0.027(3) 0.004(2) 0.001(2) 0.006(2)
C23 0.034(3) 0.024(3) 0.040(3) 0.010(2) 0.003(2) 0.010(2)
C24 0.038(3) 0.022(2) 0.036(3) -0.005(2) 0.006(2) 0.003(2)
C25 0.031(3) 0.024(2) 0.029(3) 0.002(2) -0.006(2) -0.002(2)
C26 0.018(2) 0.017(2) 0.028(3) 0.0023(19) 0.0006(18) 0.0047(17)
C27 0.034(3) 0.030(3) 0.033(3) -0.003(2) 0.010(2) -0.002(2)
C28 0.027(3) 0.034(3) 0.057(4) -0.005(3) 0.003(3) -0.006(2)
C29 0.034(3) 0.050(4) 0.047(4) -0.013(3) -0.007(3) -0.008(3)
C30 0.042(3) 0.040(3) 0.033(3) -0.009(3) 0.000(3) -0.002(3)
C31 0.028(2) 0.029(3) 0.026(3) 0.000(2) -0.002(2) -0.003(2)
C32 0.024(2) 0.019(2) 0.027(3) -0.0014(19) 0.0033(19) 0.0029(18)
C33 0.027(2) 0.020(2) 0.028(3) 0.001(2) 0.000(2) 0.0044(19)
C34 0.029(3) 0.026(3) 0.039(3) 0.000(2) 0.009(2) 0.008(2)
C35 0.036(3) 0.028(3) 0.036(3) -0.003(2) 0.011(2) 0.006(2)
C36 0.049(3) 0.033(3) 0.029(3) 0.004(2) 0.015(3) 0.013(3)
C37 0.035(3) 0.025(3) 0.027(3) 0.004(2) 0.007(2) 0.010(2)
C38 0.017(2) 0.018(2) 0.026(2) 0.0029(19) 0.0051(18) 0.0068(17)
C39 0.044(3) 0.024(3) 0.027(3) 0.006(2) 0.002(2) 0.003(2)
C40 0.058(4) 0.030(3) 0.034(3) 0.013(3) 0.016(3) 0.010(3)
C41 0.035(3) 0.020(3) 0.067(4) 0.019(3) 0.020(3) 0.004(2)
C42 0.049(4) 0.018(2) 0.055(4) 0.002(3) -0.007(3) -0.003(2)
C43 0.046(3) 0.017(2) 0.043(3) 0.002(2) -0.005(3) 0.000(2)
C44 0.032(3) 0.023(2) 0.023(2) 0.0051(19) -0.003(2) -0.004(2)
C45 0.025(3) 0.040(3) 0.033(3) 0.000(2) -0.003(2) -0.010(2)
C46 0.035(3) 0.058(4) 0.033(3) -0.001(3) 0.009(2) -0.011(3)
C47 0.048(4) 0.059(4) 0.032(3) 0.015(3) -0.003(3) -0.016(3)
C48 0.053(4) 0.029(3) 0.049(4) 0.016(3) -0.009(3) -0.007(3)
C49 0.055(4) 0.023(2) 0.032(3) 0.007(2) -0.005(3) 0.001(3)
C50 0.028(2) 0.021(2) 0.020(2) -0.0052(19) -0.0091(19) 0.0054(19)
C51 0.032(3) 0.025(2) 0.027(3) -0.004(2) -0.003(2) 0.006(2)
C52 0.049(3) 0.038(3) 0.023(3) -0.001(2) 0.004(2) 0.014(3)
C53 0.069(4) 0.029(3) 0.030(3) -0.014(2) -0.013(3) 0.018(3)
C54 0.060(4) 0.021(3) 0.037(3) -0.006(2) -0.020(3) 0.001(3)
C55 0.037(3) 0.022(2) 0.035(3) 0.003(2) -0.005(2) -0.002(2)
C56 0.026(2) 0.017(2) 0.023(2) -0.0035(19) -0.0038(19) 0.0006(18)
C57 0.029(3) 0.036(3) 0.037(3) 0.016(3) 0.003(2) -0.003(2)
C58 0.025(3) 0.059(4) 0.047(4) 0.015(3) 0.002(2) 0.005(3)
C59 0.026(3) 0.043(3) 0.036(3) -0.002(3) -0.005(2) 0.008(2)
C60 0.030(3) 0.028(3) 0.026(3) 0.007(2) -0.003(2) 0.004(2)
C61 0.023(2) 0.028(2) 0.022(2) -0.002(2) -0.0015(19) -0.0005(19)
Ru2 0.01627(16) 0.01700(16) 0.01451(17) 0.00154(13) 0.00008(13) 0.00096(13)
S3 0.0178(5) 0.0235(5) 0.0225(6) 0.0021(5) 0.0010(4) 0.0032(4)
S4 0.0238(6) 0.0227(6) 0.0165(5) 0.0031(4) 0.0006(4) -0.0032(4)
P5 0.0217(6) 0.0196(5) 0.0192(6) 0.0038(5) -0.0003(5) 0.0031(5)
P6 0.0186(5) 0.0185(5) 0.0169(6) 0.0003(5) 0.0013(4) 0.0007(4)
P7 0.0170(5) 0.0187(5) 0.0171(6) 0.0015(4) -0.0008(4) 0.0028(4)
P8 0.0204(6) 0.0191(6) 0.0199(6) 0.0006(5) 0.0015(5) -0.0016(4)
C62 0.026(2) 0.016(2) 0.020(2) 0.0019(18) 0.0004(19) 0.0022(18)
C63 0.022(2) 0.025(2) 0.014(2) -0.0015(18) -0.0018(17) 0.0023(18)
C64 0.019(2) 0.027(2) 0.0089(19) -0.0036(17) -0.0020(15) -0.0003(19)
C65 0.018(2) 0.026(2) 0.024(2) 0.0015(19) -0.0008(18) 0.0030(18)
C66 0.028(3) 0.034(3) 0.019(2) -0.005(2) -0.001(2) 0.002(2)
C67 0.033(3) 0.044(3) 0.015(2) 0.008(2) 0.000(2) 0.004(2)
C68 0.024(2) 0.030(3) 0.022(2) 0.009(2) -0.0001(19) 0.003(2)
C69 0.028(3) 0.027(3) 0.030(3) 0.005(2) -0.007(2) -0.001(2)
C70 0.067(5) 0.041(4) 0.097(7) 0.032(4) 0.042(5) 0.029(4)
C71 0.090(6) 0.041(4) 0.106(7) 0.032(5) 0.038(6) 0.039(4)
C72 0.085(6) 0.028(3) 0.066(5) 0.010(3) -0.022(4) 0.010(3)
C73 0.060(5) 0.041(4) 0.072(5) 0.023(4) -0.011(4) -0.017(3)
C74 0.031(3) 0.034(3) 0.060(4) 0.015(3) -0.003(3) 0.000(2)
C75 0.029(3) 0.025(2) 0.022(2) 0.001(2) -0.005(2) 0.007(2)
C76 0.022(2) 0.036(3) 0.026(3) -0.005(2) 0.000(2) 0.003(2)
C77 0.033(3) 0.049(4) 0.037(3) -0.012(3) 0.001(2) 0.014(3)
C78 0.063(5) 0.041(4) 0.063(5) -0.008(3) 0.015(4) 0.026(3)
C79 0.079(6) 0.027(3) 0.079(6) 0.009(3) 0.011(4) 0.018(3)
C80 0.047(3) 0.024(3) 0.066(5) 0.010(3) 0.027(3) 0.007(3)
C81 0.018(2) 0.019(2) 0.029(3) -0.0013(19) 0.0046(19) 0.0017(18)
C82 0.028(3) 0.035(3) 0.036(3) -0.005(2) 0.009(2) -0.010(2)
C83 0.029(3) 0.045(3) 0.047(4) -0.002(3) 0.014(3) -0.011(3)
C84 0.027(3) 0.051(4) 0.050(4) -0.006(3) -0.002(3) -0.010(3)
C85 0.026(3) 0.048(4) 0.040(3) -0.006(3) -0.007(2) -0.001(2)
C86 0.024(2) 0.033(3) 0.026(3) 0.002(2) 0.000(2) 0.001(2)
C87 0.018(2) 0.019(2) 0.017(2) 0.0028(18) -0.0009(17) 0.0043(17)
C88 0.021(2) 0.028(3) 0.034(3) -0.006(2) -0.003(2) 0.005(2)
C89 0.032(3) 0.041(3) 0.030(3) -0.011(2) -0.010(2) 0.007(2)
C90 0.033(3) 0.043(3) 0.026(3) 0.009(2) -0.008(2) 0.005(2)
C91 0.041(3) 0.030(3) 0.044(3) 0.013(3) -0.015(3) 0.005(2)
C92 0.031(3) 0.022(2) 0.034(3) 0.002(2) -0.011(2) -0.002(2)
C93 0.025(2) 0.021(2) 0.020(2) -0.0007(19) -0.0019(18) 0.0051(19)
C94 0.034(3) 0.030(3) 0.028(3) -0.001(2) 0.004(2) -0.002(2)
C95 0.050(4) 0.038(3) 0.027(3) -0.012(2) 0.004(3) -0.002(3)
C96 0.051(4) 0.027(3) 0.034(3) -0.012(2) -0.005(3) 0.000(2)
C97 0.042(3) 0.021(2) 0.035(3) -0.002(2) -0.006(2) 0.000(2)
C98 0.030(3) 0.027(3) 0.020(2) 0.000(2) -0.0026(19) -0.001(2)
C99 0.019(2) 0.023(2) 0.019(2) -0.0026(18) 0.0046(17) -0.0004(18)
C100 0.021(2) 0.027(2) 0.020(2) 0.003(2) 0.0024(18) 0.0052(18)
C101 0.031(3) 0.035(3) 0.022(3) 0.009(2) 0.002(2) -0.001(2)
C102 0.024(3) 0.036(3) 0.034(3) 0.002(2) 0.010(2) -0.006(2)
C103 0.017(2) 0.048(3) 0.030(3) 0.001(2) -0.001(2) 0.001(2)
C104 0.022(2) 0.034(3) 0.027(3) 0.005(2) 0.005(2) -0.001(2)
C105 0.028(3) 0.023(2) 0.025(3) 0.002(2) 0.008(2) 0.001(2)
C106 0.033(3) 0.031(3) 0.024(3) 0.004(2) 0.007(2) 0.007(2)
C107 0.052(4) 0.034(3) 0.024(3) 0.005(2) 0.002(2) 0.008(3)
C108 0.062(4) 0.029(3) 0.028(3) 0.011(2) 0.012(3) 0.015(3)
C109 0.049(4) 0.028(3) 0.044(4) 0.013(3) 0.018(3) 0.000(3)
C110 0.035(3) 0.030(3) 0.042(3) 0.007(2) 0.010(3) -0.004(2)
C111 0.017(2) 0.048(3) 0.030(3) -0.012(2) 0.005(2) -0.009(2)
C112 0.030(3) 0.045(3) 0.055(4) -0.025(3) 0.017(3) -0.013(3)
C113 0.065(5) 0.062(5) 0.063(5) -0.034(4) 0.026(4) -0.027(4)
C114 0.057(5) 0.080(6) 0.060(5) -0.040(5) 0.021(4) -0.032(4)
C115 0.039(4) 0.103(7) 0.033(4) -0.013(4) 0.007(3) -0.018(4)
C116 0.030(3) 0.074(5) 0.029(3) -0.010(3) 0.005(2) -0.016(3)
C117 0.024(2) 0.021(2) 0.023(2) 0.0043(19) 0.0046(19) -0.0032(19)
C118 0.022(2) 0.032(3) 0.025(3) -0.001(2) 0.0025(19) -0.004(2)
C119 0.025(3) 0.041(3) 0.038(3) 0.000(3) -0.007(2) 0.002(2)
C120 0.020(2) 0.051(4) 0.044(3) -0.006(3) 0.010(2) 0.003(2)
C121 0.032(3) 0.048(3) 0.028(3) -0.011(3) 0.004(2) 0.003(2)
C122 0.026(2) 0.041(3) 0.023(3) -0.002(2) 0.001(2) -0.001(2)
Cl1 0.0523(10) 0.0647(11) 0.0456(9) 0.0005(8) -0.0051(8) 0.0147(8)
Cl2 0.0837(15) 0.0620(12) 0.0713(14) -0.0251(11) 0.0036(11) 0.0084(11)
C123 0.058(4) 0.038(3) 0.043(4) -0.003(3) -0.004(3) 0.007(3)
C124 0.064(5) 0.046(4) 0.047(4) 0.005(3) -0.010(3) 0.000(3)
Cl3 0.152(3) 0.0641(15) 0.0936(19) -0.0186(14) 0.0423(19) -0.0369(17)
Cl4 0.107(2) 0.118(2) 0.237(5) -0.100(3) 0.109(3) -0.049(2)
C125 0.161(15) 0.173(16) 0.093(10) 0.008(11) -0.006(10) -0.028(13)
C126 0.120(10) 0.104(9) 0.101(9) 0.031(8) 0.031(8) 0.023(8)

loop_
_atom_type_symbol
_atom_type_description
_atom_type_scat_dispersion_real
_atom_type_scat_dispersion_imag
_atom_type_scat_source
C C 0.0033 0.0016 'International Tables Vol C Tables 4.2.6.8 and 6.1.1.4'
H H 0.0000 0.0000 'International Tables Vol C Tables 4.2.6.8 and 6.1.1.4'
Cl Cl 0.1484 0.1585 'International Tables Vol C Tables 4.2.6.8 and 6.1.1.4'
P P 0.1023 0.0942 'International Tables Vol C Tables 4.2.6.8 and 6.1.1.4'
Ru Ru -1.2594 0.8363 'International Tables Vol C Tables 4.2.6.8 and 6.1.1.4'
S S 0.1246 0.1234 'International Tables Vol C Tables 4.2.6.8 and 6.1.1.4'

loop_
_geom_angle_atom_site_label_1
_geom_angle_atom_site_label_2
_geom_angle_atom_site_label_3
_geom_angle
_geom_angle_site_symmetry_1
_geom_angle_site_symmetry_3
C3 Ru1 C1 86.48(16) . .
C3 Ru1 P4 95.26(13) . .
C1 Ru1 P4 163.22(11) . .
C3 Ru1 P3 86.37(12) . .
C1 Ru1 P3 93.01(11) . .
P4 Ru1 P3 103.76(4) . .
C3 Ru1 S1 86.10(12) . .
C1 Ru1 S1 75.11(11) . .
P4 Ru1 S1 88.34(4) . .
P3 Ru1 S1 166.29(4) . .
C3 Ru1 S2 162.58(13) . .
C1 Ru1 S2 77.42(11) . .
P4 Ru1 S2 98.29(4) . .
P3 Ru1 S2 100.89(4) . .
S1 Ru1 S2 83.41(4) . .
C3 Ru1 P1 63.60(13) . .
C1 Ru1 P1 40.15(11) . .
P4 Ru1 P1 126.83(4) . .
P3 Ru1 P1 121.25(4) . .
S1 Ru1 P1 45.05(4) . .
S2 Ru1 P1 99.33(4) . .
P1 S1 Ru1 72.32(5) . .
P2 S2 Ru1 79.00(5) . .
C1 P1 C2 102.8(2) . .
C1 P1 C8 119.4(2) . .
C2 P1 C8 109.5(2) . .
C1 P1 S1 102.00(16) . .
C2 P1 S1 107.41(17) . .
C8 P1 S1 114.57(18) . .
C1 P1 Ru1 56.71(15) . .
C2 P1 Ru1 77.70(16) . .
C8 P1 Ru1 172.80(17) . .
S1 P1 Ru1 62.63(4) . .
C1 P2 C14 106.5(2) . .
C1 P2 C20 112.2(2) . .
C14 P2 C20 105.6(2) . .
C1 P2 S2 109.21(16) . .
C14 P2 S2 112.10(18) . .
C20 P2 S2 111.12(17) . .
C26 P3 C32 97.9(2) . .
C26 P3 C38 104.2(2) . .
C32 P3 C38 96.9(2) . .
C26 P3 Ru1 110.17(15) . .
C32 P3 Ru1 125.61(17) . .
C38 P3 Ru1 118.46(14) . .
C44 P4 C50 104.2(2) . .
C44 P4 C56 99.8(2) . .
C50 P4 C56 97.0(2) . .
C44 P4 Ru1 116.58(17) . .
C50 P4 Ru1 121.16(17) . .
C56 P4 Ru1 114.45(16) . .
P1 C1 P2 119.4(2) . .
P1 C1 Ru1 83.14(17) . .
P2 C1 Ru1 94.25(19) . .
P1 C1 H1 120.3 . .
P2 C1 H1 120.3 . .
Ru1 C1 H1 92.6 . .
C7 C2 C3 125.5(5) . .
C7 C2 P1 127.3(4) . .
C3 C2 P1 107.0(3) . .
C2 C3 C4 114.2(4) . .
C2 C3 Ru1 111.1(3) . .
C4 C3 Ru1 134.7(4) . .
C5 C4 C3 121.6(5) . .
C5 C4 H4 119.2 . .
C3 C4 H4 119.2 . .
C6 C5 C4 121.4(5) . .
C6 C5 H5 119.3 . .
C4 C5 H5 119.3 . .
C5 C6 C7 119.9(4) . .
C5 C6 H6 120.0 . .
C7 C6 H6 120.0 . .
C6 C7 C2 117.4(5) . .
C6 C7 H7 121.3 . .
C2 C7 H7 121.3 . .
C9 C8 C13 120.0(5) . .
C9 C8 P1 119.9(4) . .
C13 C8 P1 120.2(4) . .
C8 C9 C10 120.4(6) . .
C8 C9 H9 119.8 . .
C10 C9 H9 119.8 . .
C11 C10 C9 119.6(6) . .
C11 C10 H10 120.2 . .
C9 C10 H10 120.2 . .
C10 C11 C12 120.6(5) . .
C10 C11 H11 119.7 . .
C12 C11 H11 119.7 . .
C13 C12 C11 119.4(6) . .
C13 C12 H12 120.3 . .
C11 C12 H12 120.3 . .
C8 C13 C12 119.9(6) . .
C8 C13 H13 120.0 . .
C12 C13 H13 120.0 . .
C15 C14 C19 119.3(5) . .
C15 C14 P2 120.2(4) . .
C19 C14 P2 120.5(4) . .
C16 C15 C14 119.8(5) . .
C16 C15 H15 120.1 . .
C14 C15 H15 120.1 . .
C17 C16 C15 120.8(6) . .
C17 C16 H16 119.6 . .
C15 C16 H16 119.6 . .
C16 C17 C18 120.2(6) . .
C16 C17 H17 119.9 . .
C18 C17 H17 119.9 . .
C17 C18 C19 119.7(5) . .
C17 C18 H18 120.2 . .
C19 C18 H18 120.2 . .
C18 C19 C14 120.2(5) . .
C18 C19 H19 119.9 . .
C14 C19 H19 119.9 . .
C21 C20 C25 119.7(5) . .
C21 C20 P2 121.0(4) . .
C25 C20 P2 119.3(4) . .
C20 C21 C22 120.3(5) . .
C20 C21 H21 119.9 . .
C22 C21 H21 119.9 . .
C23 C22 C21 119.9(5) . .
C23 C22 H22 120.0 . .
C21 C22 H22 120.0 . .
C22 C23 C24 120.4(5) . .
C22 C23 H23 119.8 . .
C24 C23 H23 119.8 . .
C23 C24 C25 120.0(5) . .
C23 C24 H24 120.0 . .
C25 C24 H24 120.0 . .
C24 C25 C20 119.6(5) . .
C24 C25 H25 120.2 . .
C20 C25 H25 120.2 . .
C31 C26 C27 117.7(5) . .
C31 C26 P3 122.1(4) . .
C27 C26 P3 119.6(4) . .
C28 C27 C26 119.8(5) . .
C28 C27 H27 120.1 . .
C26 C27 H27 120.1 . .
C29 C28 C27 122.1(6) . .
C29 C28 H28 118.9 . .
C27 C28 H28 118.9 . .
C28 C29 C30 118.5(6) . .
C28 C29 H29 120.8 . .
C30 C29 H29 120.8 . .
C31 C30 C29 120.6(6) . .
C31 C30 H30 119.7 . .
C29 C30 H30 119.7 . .
C30 C31 C26 121.0(5) . .
C30 C31 H31 119.5 . .
C26 C31 H31 119.5 . .
C33 C32 C37 118.4(5) . .
C33 C32 P3 119.3(4) . .
C37 C32 P3 122.2(4) . .
C32 C33 C34 121.0(5) . .
C32 C33 H33 119.5 . .
C34 C33 H33 119.5 . .
C35 C34 C33 119.8(5) . .
C35 C34 H34 120.1 . .
C33 C34 H34 120.1 . .
C36 C35 C34 120.0(5) . .
C36 C35 H35 120.0 . .
C34 C35 H35 120.0 . .
C35 C36 C37 120.4(5) . .
C35 C36 H36 119.8 . .
C37 C36 H36 119.8 . .
C32 C37 C36 120.3(5) . .
C32 C37 H37 119.9 . .
C36 C37 H37 119.9 . .
C39 C38 C43 118.0(5) . .
C39 C38 P3 125.9(4) . .
C43 C38 P3 116.1(4) . .
C38 C39 C40 120.7(6) . .
C38 C39 H39 119.6 . .
C40 C39 H39 119.6 . .
C41 C40 C39 120.8(6) . .
C41 C40 H40 119.6 . .
C39 C40 H40 119.6 . .
C40 C41 C42 119.5(5) . .
C40 C41 H41 120.3 . .
C42 C41 H41 120.3 . .
C41 C42 C43 120.1(6) . .
C41 C42 H42 120.0 . .
C43 C42 H42 120.0 . .
C42 C43 C38 120.9(6) . .
C42 C43 H43 119.6 . .
C38 C43 H43 119.6 . .
C49 C44 C45 118.1(5) . .
C49 C44 P4 124.7(5) . .
C45 C44 P4 116.9(4) . .
C46 C45 C44 121.5(6) . .
C46 C45 H45 119.2 . .
C44 C45 H45 119.2 . .
C47 C46 C45 119.5(6) . .
C47 C46 H46 120.2 . .
C45 C46 H46 120.2 . .
C48 C47 C46 120.3(6) . .
C48 C47 H47 119.9 . .
C46 C47 H47 119.9 . .
C47 C48 C49 121.2(6) . .
C47 C48 H48 119.4 . .
C49 C48 H48 119.4 . .
C44 C49 C48 119.4(6) . .
C44 C49 H49 120.3 . .
C48 C49 H49 120.3 . .
C51 C50 C55 118.2(5) . .
C51 C50 P4 118.7(4) . .
C55 C50 P4 122.9(4) . .
C52 C51 C50 121.4(5) . .
C52 C51 H51 119.3 . .
C50 C51 H51 119.3 . .
C51 C52 C53 120.3(6) . .
C51 C52 H52 119.8 . .
C53 C52 H52 119.8 . .
C54 C53 C52 119.1(5) . .
C54 C53 H53 120.5 . .
C52 C53 H53 120.5 . .
C53 C54 C55 120.7(6) . .
C53 C54 H54 119.6 . .
C55 C54 H54 119.6 . .
C54 C55 C50 120.2(6) . .
C54 C55 H55 119.9 . .
C50 C55 H55 119.9 . .
C57 C56 C61 116.8(5) . .
C57 C56 P4 124.5(4) . .
C61 C56 P4 118.7(4) . .
C56 C57 C58 122.4(5) . .
C56 C57 H57 118.8 . .
C58 C57 H57 118.8 . .
C57 C58 C59 119.5(5) . .
C57 C58 H58 120.2 . .
C59 C58 H58 120.2 . .
C60 C59 C58 119.4(5) . .
C60 C59 H59 120.3 . .
C58 C59 H59 120.3 . .
C61 C60 C59 120.0(5) . .
C61 C60 H60 120.0 . .
C59 C60 H60 120.0 . .
C60 C61 C56 121.9(5) . .
C60 C61 H61 119.1 . .
C56 C61 H61 119.1 . .
C64 Ru2 C62 86.61(18) . .
C64 Ru2 P7 88.25(13) . .
C62 Ru2 P7 95.22(13) . .
C64 Ru2 P8 98.34(13) . .
C62 Ru2 P8 160.94(13) . .
P7 Ru2 P8 103.29(5) . .
C64 Ru2 S3 84.84(13) . .
C62 Ru2 S3 75.16(13) . .
P7 Ru2 S3 168.44(4) . .
P8 Ru2 S3 86.90(4) . .
C64 Ru2 S4 163.56(13) . .
C62 Ru2 S4 77.64(13) . .
P7 Ru2 S4 97.75(4) . .
P8 Ru2 S4 95.16(4) . .
S3 Ru2 S4 86.58(4) . .
C64 Ru2 P5 63.41(13) . .
C62 Ru2 P5 40.18(12) . .
P7 Ru2 P5 123.79(4) . .
P8 Ru2 P5 126.87(4) . .
S3 Ru2 P5 44.66(4) . .
S4 Ru2 P5 100.85(4) . .
P5 S3 Ru2 72.44(5) . .
P6 S4 Ru2 79.96(5) . .
C62 P5 C63 103.3(2) . .
C62 P5 C69 117.9(2) . .
C63 P5 C69 111.1(2) . .
C62 P5 S3 102.10(17) . .
C63 P5 S3 105.91(17) . .
C69 P5 S3 115.12(19) . .
C62 P5 Ru2 55.73(15) . .
C63 P5 Ru2 77.92(16) . .
C69 P5 Ru2 170.66(18) . .
S3 P5 Ru2 62.90(5) . .
C62 P6 C81 108.6(2) . .
C62 P6 C75 114.9(2) . .
C81 P6 C75 102.4(2) . .
C62 P6 S4 107.21(16) . .
C81 P6 S4 111.05(17) . .
C75 P6 S4 112.64(18) . .
C93 P7 C87 100.4(2) . .
C93 P7 C99 99.8(2) . .
C87 P7 C99 97.8(2) . .
C93 P7 Ru2 118.00(16) . .
C87 P7 Ru2 120.61(15) . .
C99 P7 Ru2 116.32(16) . .
C105 P8 C111 103.0(3) . .
C105 P8 C117 96.6(2) . .
C111 P8 C117 100.4(2) . .
C105 P8 Ru2 120.00(17) . .
C111 P8 Ru2 119.84(18) . .
C117 P8 Ru2 112.97(16) . .
P5 C62 P6 119.7(3) . .
P5 C62 Ru2 84.09(19) . .
P6 C62 Ru2 94.8(2) . .
P5 C62 H62 120.1 . .
P6 C62 H62 120.1 . .
Ru2 C62 H62 91.1 . .
C68 C63 C64 124.0(4) . .
C68 C63 P5 129.1(4) . .
C64 C63 P5 106.8(3) . .
C63 C64 C65 115.4(4) . .
C63 C64 Ru2 111.4(3) . .
C65 C64 Ru2 133.0(4) . .
C66 C65 C64 121.1(5) . .
C66 C65 H65 119.5 . .
C64 C65 H65 119.5 . .
C65 C66 C67 121.8(5) . .
C65 C66 H66 119.1 . .
C67 C66 H66 119.1 . .
C68 C67 C66 119.1(5) . .
C68 C67 H67 120.5 . .
C66 C67 H67 120.5 . .
C67 C68 C63 118.7(5) . .
C67 C68 H68 120.6 . .
C63 C68 H68 120.6 . .
C70 C69 C74 119.9(5) . .
C70 C69 P5 120.3(5) . .
C74 C69 P5 119.7(4) . .
C69 C70 C71 120.6(7) . .
C69 C70 H70 119.7 . .
C71 C70 H70 119.7 . .
C72 C71 C70 120.8(7) . .
C72 C71 H71 119.6 . .
C70 C71 H71 119.6 . .
C71 C72 C73 119.2(6) . .
C71 C72 H72 120.4 . .
C73 C72 H72 120.4 . .
C72 C73 C74 121.0(7) . .
C72 C73 H73 119.5 . .
C74 C73 H73 119.5 . .
C73 C74 C69 118.4(6) . .
C73 C74 H74 120.8 . .
C69 C74 H74 120.8 . .
C80 C75 C76 118.5(5) . .
C80 C75 P6 120.0(4) . .
C76 C75 P6 121.5(4) . .
C75 C76 C77 120.9(5) . .
C75 C76 H76 119.5 . .
C77 C76 H76 119.5 . .
C78 C77 C76 119.1(6) . .
C78 C77 H77 120.5 . .
C76 C77 H77 120.5 . .
C77 C78 C79 121.0(6) . .
C77 C78 H78 119.5 . .
C79 C78 H78 119.5 . .
C80 C79 C78 119.0(7) . .
C80 C79 H79 120.5 . .
C78 C79 H79 120.5 . .
C79 C80 C75 121.4(6) . .
C79 C80 H80 119.3 . .
C75 C80 H80 119.3 . .
C86 C81 C82 118.8(5) . .
C86 C81 P6 117.8(4) . .
C82 C81 P6 123.4(4) . .
C81 C82 C83 119.3(6) . .
C81 C82 H82 120.3 . .
C83 C82 H82 120.3 . .
C84 C83 C82 120.9(6) . .
C84 C83 H83 119.6 . .
C82 C83 H83 119.6 . .
C83 C84 C85 119.9(6) . .
C83 C84 H84 120.0 . .
C85 C84 H84 120.0 . .
C86 C85 C84 120.4(6) . .
C86 C85 H85 119.8 . .
C84 C85 H85 119.8 . .
C85 C86 C81 120.7(5) . .
C85 C86 H86 119.7 . .
C81 C86 H86 119.7 . .
C92 C87 C88 117.5(4) . .
C92 C87 P7 124.3(4) . .
C88 C87 P7 118.1(4) . .
C89 C88 C87 121.5(5) . .
C89 C88 H88 119.2 . .
C87 C88 H88 119.2 . .
C88 C89 C90 120.2(5) . .
C88 C89 H89 119.9 . .
C90 C89 H89 119.9 . .
C91 C90 C89 119.7(5) . .
C91 C90 H90 120.1 . .
C89 C90 H90 120.1 . .
C90 C91 C92 119.6(5) . .
C90 C91 H91 120.2 . .
C92 C91 H91 120.2 . .
C87 C92 C91 121.4(5) . .
C87 C92 H92 119.3 . .
C91 C92 H92 119.3 . .
C98 C93 C94 118.0(5) . .
C98 C93 P7 118.8(4) . .
C94 C93 P7 123.2(4) . .
C95 C94 C93 120.4(5) . .
C95 C94 H94 119.8 . .
C93 C94 H94 119.8 . .
C96 C95 C94 122.0(6) . .
C96 C95 H95 119.0 . .
C94 C95 H95 119.0 . .
C95 C96 C97 118.2(5) . .
C95 C96 H96 120.9 . .
C97 C96 H96 120.9 . .
C96 C97 C98 120.3(5) . .
C96 C97 H97 119.8 . .
C98 C97 H97 119.8 . .
C93 C98 C97 121.0(5) . .
C93 C98 H98 119.5 . .
C97 C98 H98 119.5 . .
C104 C99 C100 118.0(4) . .
C104 C99 P7 121.5(4) . .
C100 C99 P7 120.3(4) . .
C101 C100 C99 121.0(5) . .
C101 C100 H100 119.5 . .
C99 C100 H100 119.5 . .
C102 C101 C100 120.4(5) . .
C102 C101 H101 119.8 . .
C100 C101 H101 119.8 . .
C103 C102 C101 119.3(5) . .
C103 C102 H102 120.3 . .
C101 C102 H102 120.3 . .
C102 C103 C104 120.2(5) . .
C102 C103 H103 119.9 . .
C104 C103 H103 119.9 . .
C99 C104 C103 121.0(5) . .
C99 C104 H104 119.5 . .
C103 C104 H104 119.5 . .
C106 C105 C110 118.1(5) . .
C106 C105 P8 120.4(4) . .
C110 C105 P8 121.4(4) . .
C105 C106 C107 121.4(5) . .
C105 C106 H106 119.3 . .
C107 C106 H106 119.3 . .
C108 C107 C106 120.0(6) . .
C108 C107 H107 120.0 . .
C106 C107 H107 120.0 . .
C109 C108 C107 119.0(5) . .
C109 C108 H108 120.5 . .
C107 C108 H108 120.5 . .
C108 C109 C110 121.4(6) . .
C108 C109 H109 119.3 . .
C110 C109 H109 119.3 . .
C109 C110 C105 120.1(6) . .
C109 C110 H110 119.9 . .
C105 C110 H110 119.9 . .
C116 C111 C112 118.9(6) . .
C116 C111 P8 117.4(5) . .
C112 C111 P8 123.7(5) . .
C113 C112 C111 123.0(8) . .
C113 C112 H112 118.5 . .
C111 C112 H112 118.5 . .
C114 C113 C112 118.6(8) . .
C114 C113 H113 120.7 . .
C112 C113 H113 120.7 . .
C113 C114 C115 121.4(7) . .
C113 C114 H114 119.3 . .
C115 C114 H114 119.3 . .
C114 C115 C116 119.4(8) . .
C114 C115 H115 120.3 . .
C116 C115 H115 120.3 . .
C111 C116 C115 118.7(7) . .
C111 C116 H116 120.7 . .
C115 C116 H116 120.7 . .
C118 C117 C122 118.8(5) . .
C118 C117 P8 124.2(4) . .
C122 C117 P8 116.9(4) . .
C117 C118 C119 120.2(5) . .
C117 C118 H118 119.9 . .
C119 C118 H118 119.9 . .
C120 C119 C118 120.5(5) . .
C120 C119 H119 119.8 . .
C118 C119 H119 119.8 . .
C119 C120 C121 119.7(5) . .
C119 C120 H120 120.1 . .
C121 C120 H120 120.1 . .
C120 C121 C122 120.2(5) . .
C120 C121 H121 119.9 . .
C122 C121 H121 119.9 . .
C121 C122 C117 120.6(5) . .
C121 C122 H122 119.7 . .
C117 C122 H122 119.7 . .
C124 C123 Cl1 111.3(5) 4_656 .
C124 C123 H12A 109.4 4_656 .
Cl1 C123 H12A 109.4 . .
C124 C123 H12B 109.4 4_656 .
Cl1 C123 H12B 109.4 . .
H12A C123 H12B 108.0 . .
C123 C124 Cl2 111.5(5) 4_455 4
C123 C124 H12C 109.3 4_455 .
Cl2 C124 H12C 109.3 4 .
C123 C124 H12D 109.3 4_455 .
Cl2 C124 H12D 109.3 4 .
H12C C124 H12D 108.0 . .
C126 C125 Cl3 109.9(12) . .
C126 C125 H12E 109.7 . .
Cl3 C125 H12E 109.7 . .
C126 C125 H12F 109.7 . .
Cl3 C125 H12F 109.7 . .
H12E C125 H12F 108.2 . .
C125 C126 Cl4 109.9(12) . 2_454
C125 C126 H12G 109.7 . .
Cl4 C126 H12G 109.7 2_454 .
C125 C126 H12H 109.7 . .
Cl4 C126 H12H 109.7 2_454 .
H12G C126 H12H 108.2 . .

loop_
_geom_bond_atom_site_label_1
_geom_bond_atom_site_label_2
_geom_bond_distance
_geom_bond_site_symmetry_2
Ru1 C3 2.066(5) .
Ru1 C1 2.262(4) .
Ru1 P4 2.3136(12) .
Ru1 P3 2.3225(12) .
Ru1 S1 2.5043(12) .
Ru1 S2 2.6202(12) .
Ru1 P1 2.6868(12) .
S1 P1 1.9958(17) .
S2 P2 1.9897(16) .
P1 C1 1.745(4) .
P1 C2 1.769(5) .
P1 C8 1.809(5) .
P2 C1 1.768(4) .
P2 C14 1.805(5) .
P2 C20 1.815(5) .
P3 C26 1.853(5) .
P3 C32 1.854(5) .
P3 C38 1.861(5) .
P4 C44 1.813(5) .
P4 C50 1.829(5) .
P4 C56 1.848(5) .
C1 H1 0.9500 .
C2 C7 1.392(7) .
C2 C3 1.404(7) .
C3 C4 1.405(7) .
C4 C5 1.393(7) .
C4 H4 0.9500 .
C5 C6 1.377(8) .
C5 H5 0.9500 .
C6 C7 1.383(7) .
C6 H6 0.9500 .
C7 H7 0.9500 .
C8 C9 1.378(7) .
C8 C13 1.381(8) .
C9 C10 1.382(7) .
C9 H9 0.9500 .
C10 C11 1.372(10) .
C10 H10 0.9500 .
C11 C12 1.388(10) .
C11 H11 0.9500 .
C12 C13 1.386(8) .
C12 H12 0.9500 .
C13 H13 0.9500 .
C14 C15 1.390(7) .
C14 C19 1.393(7) .
C15 C16 1.381(7) .
C15 H15 0.9500 .
C16 C17 1.370(9) .
C16 H16 0.9500 .
C17 C18 1.378(9) .
C17 H17 0.9500 .
C18 C19 1.390(8) .
C18 H18 0.9500 .
C19 H19 0.9500 .
C20 C21 1.384(7) .
C20 C25 1.394(7) .
C21 C22 1.389(7) .
C21 H21 0.9500 .
C22 C23 1.371(8) .
C22 H22 0.9500 .
C23 C24 1.384(8) .
C23 H23 0.9500 .
C24 C25 1.391(7) .
C24 H24 0.9500 .
C25 H25 0.9500 .
C26 C31 1.389(7) .
C26 C27 1.401(7) .
C27 C28 1.373(8) .
C27 H27 0.9500 .
C28 C29 1.360(9) .
C28 H28 0.9500 .
C29 C30 1.383(9) .
C29 H29 0.9500 .
C30 C31 1.375(8) .
C30 H30 0.9500 .
C31 H31 0.9500 .
C32 C33 1.384(7) .
C32 C37 1.389(7) .
C33 C34 1.390(7) .
C33 H33 0.9500 .
C34 C35 1.373(8) .
C34 H34 0.9500 .
C35 C36 1.369(8) .
C35 H35 0.9500 .
C36 C37 1.392(7) .
C36 H36 0.9500 .
C37 H37 0.9500 .
C38 C39 1.366(7) .
C38 C43 1.391(7) .
C39 C40 1.393(8) .
C39 H39 0.9500 .
C40 C41 1.353(10) .
C40 H40 0.9500 .
C41 C42 1.372(9) .
C41 H41 0.9500 .
C42 C43 1.382(8) .
C42 H42 0.9500 .
C43 H43 0.9500 .
C44 C49 1.390(7) .
C44 C45 1.394(8) .
C45 C46 1.389(8) .
C45 H45 0.9500 .
C46 C47 1.367(10) .
C46 H46 0.9500 .
C47 C48 1.359(10) .
C47 H47 0.9500 .
C48 C49 1.405(9) .
C48 H48 0.9500 .
C49 H49 0.9500 .
C50 C51 1.381(7) .
C50 C55 1.401(7) .
C51 C52 1.380(7) .
C51 H51 0.9500 .
C52 C53 1.384(9) .
C52 H52 0.9500 .
C53 C54 1.380(10) .
C53 H53 0.9500 .
C54 C55 1.388(8) .
C54 H54 0.9500 .
C55 H55 0.9500 .
C56 C57 1.383(7) .
C56 C61 1.396(7) .
C57 C58 1.385(8) .
C57 H57 0.9500 .
C58 C59 1.390(9) .
C58 H58 0.9500 .
C59 C60 1.384(8) .
C59 H59 0.9500 .
C60 C61 1.382(7) .
C60 H60 0.9500 .
C61 H61 0.9500 .
Ru2 C64 2.075(4) .
Ru2 C62 2.239(5) .
Ru2 P7 2.3112(12) .
Ru2 P8 2.3275(13) .
Ru2 S3 2.5159(12) .
Ru2 S4 2.5742(13) .
Ru2 P5 2.6945(13) .
S3 P5 1.9866(17) .
S4 P6 1.9899(17) .
P5 C62 1.748(5) .
P5 C63 1.774(5) .
P5 C69 1.814(5) .
P6 C62 1.769(5) .
P6 C81 1.805(5) .
P6 C75 1.808(5) .
P7 C93 1.843(5) .
P7 C87 1.845(5) .
P7 C99 1.856(5) .
P8 C105 1.837(5) .
P8 C111 1.842(5) .
P8 C117 1.847(5) .
C62 H62 0.9500 .
C63 C68 1.400(6) .
C63 C64 1.405(7) .
C64 C65 1.411(7) .
C65 C66 1.384(7) .
C65 H65 0.9500 .
C66 C67 1.396(8) .
C66 H66 0.9500 .
C67 C68 1.377(8) .
C67 H67 0.9500 .
C68 H68 0.9500 .
C69 C70 1.356(9) .
C69 C74 1.391(8) .
C70 C71 1.379(9) .
C70 H70 0.9500 .
C71 C72 1.353(12) .
C71 H71 0.9500 .
C72 C73 1.376(12) .
C72 H72 0.9500 .
C73 C74 1.390(9) .
C73 H73 0.9500 .
C74 H74 0.9500 .
C75 C80 1.383(8) .
C75 C76 1.383(7) .
C76 C77 1.391(8) .
C76 H76 0.9500 .
C77 C78 1.369(10) .
C77 H77 0.9500 .
C78 C79 1.388(11) .
C78 H78 0.9500 .
C79 C80 1.374(9) .
C79 H79 0.9500 .
C80 H80 0.9500 .
C81 C86 1.382(7) .
C81 C82 1.388(7) .
C82 C83 1.401(8) .
C82 H82 0.9500 .
C83 C84 1.344(9) .
C83 H83 0.9500 .
C84 C85 1.376(9) .
C84 H84 0.9500 .
C85 C86 1.370(7) .
C85 H85 0.9500 .
C86 H86 0.9500 .
C87 C92 1.382(7) .
C87 C88 1.399(7) .
C88 C89 1.363(7) .
C88 H88 0.9500 .
C89 C90 1.386(8) .
C89 H89 0.9500 .
C90 C91 1.374(9) .
C90 H90 0.9500 .
C91 C92 1.392(8) .
C91 H91 0.9500 .
C92 H92 0.9500 .
C93 C98 1.380(7) .
C93 C94 1.392(7) .
C94 C95 1.377(8) .
C94 H94 0.9500 .
C95 C96 1.372(9) .
C95 H95 0.9500 .
C96 C97 1.380(9) .
C96 H96 0.9500 .
C97 C98 1.401(7) .
C97 H97 0.9500 .
C98 H98 0.9500 .
C99 C104 1.377(7) .
C99 C100 1.390(7) .
C100 C101 1.385(7) .
C100 H100 0.9500 .
C101 C102 1.376(8) .
C101 H101 0.9500 .
C102 C103 1.374(8) .
C102 H102 0.9500 .
C103 C104 1.396(7) .
C103 H103 0.9500 .
C104 H104 0.9500 .
C105 C106 1.369(8) .
C105 C110 1.402(7) .
C106 C107 1.391(7) .
C106 H106 0.9500 .
C107 C108 1.379(9) .
C107 H107 0.9500 .
C108 C109 1.370(10) .
C108 H108 0.9500 .
C109 C110 1.376(8) .
C109 H109 0.9500 .
C110 H110 0.9500 .
C111 C116 1.369(9) .
C111 C112 1.385(9) .
C112 C113 1.357(9) .
C112 H112 0.9500 .
C113 C114 1.337(13) .
C113 H113 0.9500 .
C114 C115 1.394(13) .
C114 H114 0.9500 .
C115 C116 1.410(9) .
C115 H115 0.9500 .
C116 H116 0.9500 .
C117 C118 1.389(7) .
C117 C122 1.390(7) .
C118 C119 1.393(8) .
C118 H118 0.9500 .
C119 C120 1.377(9) .
C119 H119 0.9500 .
C120 C121 1.380(8) .
C120 H120 0.9500 .
C121 C122 1.389(8) .
C121 H121 0.9500 .
C122 H122 0.9500 .
Cl1 C123 1.782(7) .
Cl2 C124 1.775(8) 4_556
C123 C124 1.489(9) 4_656
C123 H12A 0.9900 .
C123 H12B 0.9900 .
C124 C123 1.489(9) 4_455
C124 Cl2 1.775(8) 4
C124 H12C 0.9900 .
C124 H12D 0.9900 .
Cl3 C125 1.847(18) .
Cl4 C126 1.787(12) 2_444
C125 C126 1.339(18) .
C125 H12E 0.9900 .
C125 H12F 0.9900 .
C126 Cl4 1.787(12) 2_454
C126 H12G 0.9900 .
C126 H12H 0.9900 .
